data_7243466
loop_
_publ_author_name
'Shilov, Gennady V.'
'Zhilyaeva, Elena I.'
'Aldoshin, Sergey M.'
'Flakina, Alexandra M.'
'Lyubovskii, Rustem B.'
'Pesotskii, Sergei I.'
'Lyubovskaya, Rimma N.'

_publ_section_title
;
 Evolution of crystal structure of dual layered molecular conductor
 (ET)4ZnBr4(C6H4Cl2) with temperature
;
_journal_issue 37
_journal_name_full CrystEngComm
_journal_page_first 6620
_journal_page_last 6625
_journal_paper_doi 10.1039/D1CE00902H
_journal_volume 23
_journal_year 2021
_chemical_formula_sum 'C46 H36 Br4 Cl2 S32 Zn'
_chemical_formula_weight 2070.58
_space_group_crystal_system triclinic
_space_group_IT_number 2
_space_group_name_Hall '-I 1'
_space_group_name_H-M_alt 'I -1'
_atom_sites_solution_hydrogens geom
_audit_creation_method SHELXL-2018/3
_audit_update_record
;
2021-07-06 deposited with the CCDC.	2021-08-31 downloaded from the CCDC.
;
_cell_angle_alpha 91.250(2)
_cell_angle_beta 90.478(2)
_cell_angle_gamma 90.243(2)
_cell_formula_units_Z 4
_cell_length_a 9.3549(2)
_cell_length_b 9.9886(3)
_cell_length_c 74.2441(18)
_cell_measurement_reflns_used 13367
_cell_measurement_temperature 240(1)
_cell_measurement_theta_max 29.2104
_cell_measurement_theta_min 2.8266
_cell_volume 6935.6(3)
_computing_cell_refinement 'CrysAlisPro 1.171.36.20 (Agilent Technologies, 2012)'
_computing_data_collection 'CrysAlisPro 1.171.36.20 (Agilent Technologies, 2012)'
_computing_data_reduction 'CrysAlisPro 1.171.36.20 (Agilent Technologies, 2012)'
_computing_structure_refinement 'SHELXL-2018/3 (Sheldrick, 2018)'
_computing_structure_solution 'SHELXS-97 (Sheldrick, 1990)'
_diffrn_ambient_temperature 240.00(10)
_diffrn_detector_area_resol_mean 16.2060
_diffrn_measured_fraction_theta_full 0.996
_diffrn_measured_fraction_theta_max 0.996
_diffrn_measurement_device_type 'Xcalibur, Eos'
_diffrn_measurement_method '\w scans'
_diffrn_radiation_monochromator graphite
_diffrn_radiation_source 'Enhance (Mo) X-ray Source'
_diffrn_radiation_type 'Mo K\a'
_diffrn_radiation_wavelength 0.7107
_diffrn_reflns_av_R_equivalents 0.0699
_diffrn_reflns_av_unetI/netI 0.1207
_diffrn_reflns_Laue_measured_fraction_full 0.996
_diffrn_reflns_Laue_measured_fraction_max 0.996
_diffrn_reflns_limit_h_max 11
_diffrn_reflns_limit_h_min -11
_diffrn_reflns_limit_k_max 12
_diffrn_reflns_limit_k_min -12
_diffrn_reflns_limit_l_max 92
_diffrn_reflns_limit_l_min -72
_diffrn_reflns_number 26387
_diffrn_reflns_point_group_measured_fraction_full 0.996
_diffrn_reflns_point_group_measured_fraction_max 0.996
_diffrn_reflns_theta_full 25.242
_diffrn_reflns_theta_max 26.300
_diffrn_reflns_theta_min 2.832
_exptl_absorpt_coefficient_mu 3.737
_exptl_absorpt_correction_T_max 1.00000
_exptl_absorpt_correction_T_min 0.74224
_exptl_absorpt_correction_type multi-scan
_exptl_absorpt_process_details
;
CrysAlisPro, Agilent Technologies,
Version 1.171.35.19 (release 27-10-2011 CrysAlis171 .NET)
(compiled Oct 27 2011,15:02:11)
Empirical absorption correction using spherical harmonics,
 implemented in SCALE3 ABSPACK scaling algorithm.
;
_exptl_crystal_density_diffrn 1.983
_exptl_crystal_description plate
_exptl_crystal_F_000 4112
_exptl_crystal_size_max 0.30
_exptl_crystal_size_mid 0.20
_exptl_crystal_size_min 0.07
_refine_diff_density_max 0.994
_refine_diff_density_min -0.870
_refine_diff_density_rms 0.155
_refine_ls_extinction_method none
_refine_ls_goodness_of_fit_ref 1.027
_refine_ls_hydrogen_treatment constr
_refine_ls_matrix_type full
_refine_ls_number_parameters 766
_refine_ls_number_reflns 14025
_refine_ls_number_restraints 0
_refine_ls_restrained_S_all 1.027
_refine_ls_R_factor_all 0.1116
_refine_ls_R_factor_gt 0.0678
_refine_ls_shift/su_max 0.001
_refine_ls_shift/su_mean 0.000
_refine_ls_structure_factor_coef Fsqd
_refine_ls_weighting_details 'w=1/[\s^2^(Fo^2^)+(0.0404P)^2^] where P=(Fo^2^+2Fc^2^)/3'
_refine_ls_weighting_scheme calc
_refine_ls_wR_factor_gt 0.1254
_refine_ls_wR_factor_ref 0.1432
_reflns_Friedel_coverage 0.000
_reflns_number_gt 9039
_reflns_number_total 14025
_reflns_threshold_expression 'I > 2\s(I)'
_cod_data_source_file d1ce00902h2.cif
_cod_data_source_block shelx_CCDC5
_cod_depositor_comments 'Adding full bibliography for 7243461--7243466.cif.'
_cod_database_code 7243466
_shelx_shelxl_version_number 2018/3
_shelx_space_group_comment
;
The symmetry employed for this shelxl refinement is uniquely defined
by the following loop, which should always be used as a source of
symmetry information in preference to the above space-group names.
They are only intended as comments.
;

loop_
_space_group_symop_operation_xyz
'x, y, z'
'x+1/2, y+1/2, z+1/2'
'-x, -y, -z'
'-x+1/2, -y+1/2, -z+1/2'

loop_
_atom_site_label
_atom_site_type_symbol
_atom_site_fract_x
_atom_site_fract_y
_atom_site_fract_z
_atom_site_U_iso_or_equiv
_atom_site_adp_type
_atom_site_occupancy
_atom_site_site_symmetry_order
_atom_site_calc_flag
_atom_site_refinement_flags_posn
_atom_site_refinement_flags_adp
_atom_site_refinement_flags_occupancy
_atom_site_disorder_assembly
_atom_site_disorder_group
Br1 Br 0.19680(8) 0.75581(9) 0.10519(2) 0.0396(2) Uani 1 1 d . . . . .
Br2 Br -0.21992(8) 0.73576(10) 0.10562(2) 0.0437(2) Uani 1 1 d . . . . .
Br3 Br 0.00546(9) 0.56938(8) 0.14497(2) 0.0387(2) Uani 1 1 d . . . . .
Br4 Br -0.02199(9) 0.96279(9) 0.14251(2) 0.0431(2) Uani 1 1 d . . . . .
Zn5 Zn -0.01007(8) 0.75523(9) 0.12473(2) 0.0259(2) Uani 1 1 d . . . . .
S30 S -0.3964(2) 0.60249(19) 0.20735(2) 0.0282(4) Uani 1 1 d . . . . .
S27 S -0.5754(2) 0.8432(2) 0.20789(2) 0.0303(5) Uani 1 1 d . . . . .
S3 S 0.1186(2) 0.3609(2) 0.04245(2) 0.0290(4) Uani 1 1 d . . . . .
S24 S -0.1516(2) 0.3602(2) 0.22813(2) 0.0326(5) Uani 1 1 d . . . . .
S28 S -0.6077(2) 0.8597(2) 0.16855(2) 0.0329(5) Uani 1 1 d . . . . .
S14 S -0.35991(19) -0.0988(2) 0.06159(2) 0.0276(4) Uani 1 1 d . . . . .
S31 S -0.3943(2) 0.6098(2) 0.25149(2) 0.0314(5) Uani 1 1 d . . . . .
S26 S -0.5737(2) 0.8501(2) 0.25064(2) 0.0336(5) Uani 1 1 d . . . . .
S9 S -0.3789(2) 0.4089(2) 0.02173(2) 0.0296(5) Uani 1 1 d . . . . .
S18 S 0.3252(2) 0.3773(2) 0.22854(2) 0.0340(5) Uani 1 1 d . . . . .
S21 S -0.3577(2) 0.1358(2) 0.22840(2) 0.0347(5) Uani 1 1 d . . . . .
S2 S 0.1197(2) 0.3445(2) -0.00094(2) 0.0300(5) Uani 1 1 d . . . . .
S16 S -0.6164(2) 0.1048(2) 0.02136(2) 0.0280(4) Uani 1 1 d . . . . .
S6 S -0.1165(2) 0.1644(2) 0.04288(2) 0.0285(4) Uani 1 1 d . . . . .
S23 S -0.1385(2) 0.3769(2) 0.18866(2) 0.0312(5) Uani 1 1 d . . . . .
S7 S -0.1221(2) 0.1548(2) -0.00066(2) 0.0300(5) Uani 1 1 d . . . . .
S12 S -0.61722(19) 0.5999(2) 0.02171(2) 0.0285(4) Uani 1 1 d . . . . .
S10 S -0.34492(19) 0.4044(2) 0.06111(2) 0.0322(5) Uani 1 1 d . . . . .
S15 S -0.6461(2) 0.1291(2) 0.06061(2) 0.0331(5) Uani 1 1 d . . . . .
S4 S 0.1422(2) 0.3952(2) 0.08190(2) 0.0339(5) Uani 1 1 d . . . . .
S20 S 0.1464(2) 0.0962(2) 0.18862(2) 0.0330(5) Uani 1 1 d . . . . .
S22 S -0.3747(2) 0.1014(2) 0.18895(2) 0.0374(5) Uani 1 1 d . . . . .
S19 S 0.1691(2) 0.1215(2) 0.22806(2) 0.0346(5) Uani 1 1 d . . . . .
S8 S -0.1480(2) 0.1264(2) -0.03996(2) 0.0338(5) Uani 1 1 d . . . . .
S32 S -0.3751(2) 0.6001(2) 0.29089(2) 0.0378(5) Uani 1 1 d . . . . .
S11 S -0.63559(18) 0.6281(2) 0.06107(2) 0.0270(4) Uani 1 1 d . . . . .
S13 S -0.38034(19) -0.08895(19) 0.02207(2) 0.0282(4) Uani 1 1 d . . . . .
S25 S -0.5925(2) 0.8866(2) 0.28976(2) 0.0389(5) Uani 1 1 d . . . . .
S29 S -0.3768(2) 0.5814(2) 0.16770(2) 0.0337(5) Uani 1 1 d . . . . .
S5 S -0.1286(2) 0.1484(2) 0.08250(2) 0.0354(5) Uani 1 1 d . . . . .
S1 S 0.1454(2) 0.3482(2) -0.04025(2) 0.0326(5) Uani 1 1 d . . . . .
S17 S 0.3322(2) 0.4041(2) 0.18919(2) 0.0370(5) Uani 1 1 d . . . . .
C9 C -0.0575(7) 0.2002(7) -0.02175(8) 0.0211(15) Uani 1 1 d . . . . .
C39 C -0.4468(7) 0.6701(7) 0.18646(8) 0.0244(16) Uani 1 1 d . . . . .
C35 C -0.4854(7) 0.7235(7) 0.22004(8) 0.0240(16) Uani 1 1 d . . . . .
C13 C -0.5135(8) 0.5907(7) 0.07912(8) 0.0307(18) Uani 1 1 d . . . . .
H13A H -0.431047 0.649492 0.078347 0.037 Uiso 1 1 calc R U . . .
H13B H -0.559964 0.610344 0.090493 0.037 Uiso 1 1 calc R U . . .
C20 C -0.5545(7) 0.0551(7) 0.04263(8) 0.0192(15) Uani 1 1 d . . . . .
C17 C -0.4469(7) -0.0325(7) 0.04284(8) 0.0222(16) Uani 1 1 d . . . . .
C27 C -0.3007(8) 0.1919(7) 0.20733(8) 0.0272(17) Uani 1 1 d . . . . .
C32 C -0.5679(8) 0.7726(8) 0.30788(9) 0.0320(18) Uani 1 1 d . . . . .
H32A H -0.588533 0.819758 0.319115 0.038 Uiso 1 1 calc R U . . .
H32B H -0.637358 0.700746 0.306450 0.038 Uiso 1 1 calc R U . . .
C21 C 0.2337(8) 0.3249(8) 0.17085(8) 0.0345(19) Uani 1 1 d . . . . .
H21A H 0.134248 0.351459 0.171624 0.041 Uiso 1 1 calc R U . . .
H21B H 0.270582 0.356972 0.159546 0.041 Uiso 1 1 calc R U . . .
C22 C 0.2759(8) 0.3087(7) 0.20739(8) 0.0274(17) Uani 1 1 d . . . . .
C25 C 0.2416(8) 0.1760(8) 0.17072(9) 0.038(2) Uani 1 1 d . . . . .
H25A H 0.341313 0.150315 0.171446 0.046 Uiso 1 1 calc R U . . .
H25B H 0.204019 0.141987 0.159291 0.046 Uiso 1 1 calc R U . . .
C26 C -0.2521(8) 0.2498(8) 0.24078(8) 0.0304(18) Uani 1 1 d . . . . .
C4 C -0.0003(7) 0.2531(7) 0.01183(9) 0.0267(17) Uani 1 1 d . . . . .
C5 C 0.0564(7) 0.3125(7) 0.06369(8) 0.0212(15) Uani 1 1 d . . . . .
C40 C -0.4417(7) 0.6835(7) 0.27219(8) 0.0255(17) Uani 1 1 d . . . . .
C28 C -0.3355(8) 0.2120(8) 0.17097(9) 0.037(2) Uani 1 1 d . . . . .
H28A H -0.355575 0.165039 0.159649 0.044 Uiso 1 1 calc R U . . .
H28B H -0.400263 0.287407 0.171791 0.044 Uiso 1 1 calc R U . . .
C12 C -0.4400(7) 0.4683(7) 0.04263(8) 0.0213(16) Uani 1 1 d . . . . .
C33 C -0.5247(7) 0.7924(7) 0.27174(8) 0.0254(17) Uani 1 1 d . . . . .
C14 C -0.4626(8) 0.4487(8) 0.07914(8) 0.0336(19) Uani 1 1 d . . . . .
H14A H -0.545172 0.389694 0.078525 0.040 Uiso 1 1 calc R U . . .
H14B H -0.413730 0.433279 0.090479 0.040 Uiso 1 1 calc R U . . .
C2 C 0.0547(7) 0.2851(7) -0.02182(8) 0.0264(17) Uani 1 1 d . . . . .
C3 C 0.0005(7) 0.2585(7) 0.03000(8) 0.0256(16) Uani 1 1 d . . . . .
C6 C 0.0201(7) 0.3549(8) 0.09952(8) 0.0321(19) Uani 1 1 d . . . . .
H6A H 0.060041 0.385628 0.110993 0.039 Uiso 1 1 calc R U . . .
H6B H -0.068906 0.402152 0.097612 0.039 Uiso 1 1 calc R U . . .
C34 C -0.4818(7) 0.7262(7) 0.23845(8) 0.0253(16) Uani 1 1 d . . . . .
C15 C -0.5484(7) 0.5538(7) 0.04276(8) 0.0200(15) Uani 1 1 d . . . . .
C18 C -0.4795(8) -0.0487(8) 0.07940(8) 0.0352(19) Uani 1 1 d . . . . .
H18A H -0.563471 -0.105909 0.078764 0.042 Uiso 1 1 calc R U . . .
H18B H -0.432418 -0.063877 0.090868 0.042 Uiso 1 1 calc R U . . .
C30 C -0.2084(7) 0.2950(7) 0.20712(8) 0.0263(17) Uani 1 1 d . . . . .
C38 C -0.4266(8) 0.6921(7) 0.14998(8) 0.0305(18) Uani 1 1 d . . . . .
H38A H -0.365937 0.771104 0.150625 0.037 Uiso 1 1 calc R U . . .
H38B H -0.410925 0.647564 0.138435 0.037 Uiso 1 1 calc R U . . .
C8 C -0.0485(7) 0.2207(7) 0.06387(8) 0.0244(16) Uani 1 1 d . . . . .
C31 C -0.4222(8) 0.7119(8) 0.30940(8) 0.0344(19) Uani 1 1 d . . . . .
H31A H -0.416860 0.662841 0.320512 0.041 Uiso 1 1 calc R U . . .
H31B H -0.351935 0.783538 0.310204 0.041 Uiso 1 1 calc R U . . .
C37 C -0.5834(8) 0.7351(7) 0.15119(8) 0.0282(18) Uani 1 1 d . . . . .
H37A H -0.642412 0.657641 0.153659 0.034 Uiso 1 1 calc R U . . .
H37B H -0.613871 0.770430 0.139726 0.034 Uiso 1 1 calc R U . . .
C11 C -0.4990(7) 0.5020(7) 0.00931(7) 0.0226(16) Uani 1 1 d . . . . .
C24 C 0.2065(7) 0.1921(7) 0.20719(8) 0.0261(17) Uani 1 1 d . . . . .
C16 C -0.4987(7) 0.0034(7) 0.00910(8) 0.0240(16) Uani 1 1 d . . . . .
C23 C 0.2485(8) 0.2496(7) 0.24092(8) 0.0286(17) Uani 1 1 d . . . . .
C10 C -0.0306(8) 0.1627(8) -0.05831(8) 0.0314(18) Uani 1 1 d . . . . .
H10A H 0.050678 0.102881 -0.057750 0.038 Uiso 1 1 calc R U . . .
H10B H -0.080970 0.143309 -0.069544 0.038 Uiso 1 1 calc R U . . .
C7 C -0.0100(8) 0.2085(8) 0.10032(8) 0.036(2) Uani 1 1 d . . . . .
H7A H -0.052549 0.189392 0.111855 0.043 Uiso 1 1 calc R U . . .
H7B H 0.079478 0.160186 0.099549 0.043 Uiso 1 1 calc R U . . .
C36 C -0.5303(7) 0.7771(7) 0.18686(8) 0.0256(17) Uani 1 1 d . . . . .
C29 C -0.1877(8) 0.2644(8) 0.17042(9) 0.037(2) Uani 1 1 d . . . . .
H29A H -0.175228 0.310585 0.159179 0.044 Uiso 1 1 calc R U . . .
H29B H -0.122423 0.189266 0.170389 0.044 Uiso 1 1 calc R U . . .
C1 C 0.0242(7) 0.3052(7) -0.05861(8) 0.0270(17) Uani 1 1 d . . . . .
H1A H -0.056627 0.365565 -0.058167 0.032 Uiso 1 1 calc R U . . .
H1B H 0.072898 0.318725 -0.069917 0.032 Uiso 1 1 calc R U . . .
C19 C -0.5265(8) 0.0927(8) 0.07906(9) 0.039(2) Uani 1 1 d . . . . .
H19A H -0.442808 0.149946 0.078298 0.047 Uiso 1 1 calc R U . . .
H19B H -0.573959 0.114588 0.090302 0.047 Uiso 1 1 calc R U . . .
Cl2 Cl -0.29802(19) 0.3805(2) 0.12489(2) 0.0384(5) Uani 1 1 d . . . . .
Cl1 Cl -0.6290(2) 0.44816(19) 0.12365(2) 0.0361(5) Uani 1 1 d . . . . .
C41 C -0.5705(7) 0.2851(7) 0.12470(9) 0.0267(17) Uani 1 1 d . . . . .
C42 C -0.6706(8) 0.1827(8) 0.12579(9) 0.0338(19) Uani 1 1 d . . . . .
H42A H -0.767570 0.202322 0.126385 0.041 Uiso 1 1 calc R U . . .
C43 C -0.6253(10) 0.0521(8) 0.12599(9) 0.040(2) Uani 1 1 d . . . . .
H43A H -0.692528 -0.016473 0.126625 0.048 Uiso 1 1 calc R U . . .
C44 C -0.4810(9) 0.0203(8) 0.12526(9) 0.038(2) Uani 1 1 d . . . . .
H44A H -0.451977 -0.068597 0.125295 0.046 Uiso 1 1 calc R U . . .
C45 C -0.3813(8) 0.1220(8) 0.12449(8) 0.0334(19) Uani 1 1 d . . . . .
H45A H -0.284444 0.101613 0.123958 0.040 Uiso 1 1 calc R U . . .
C46 C -0.4249(8) 0.2545(7) 0.12449(8) 0.0260(17) Uani 1 1 d . . . . .

loop_
_atom_site_aniso_label
_atom_site_aniso_U_11
_atom_site_aniso_U_22
_atom_site_aniso_U_33
_atom_site_aniso_U_23
_atom_site_aniso_U_13
_atom_site_aniso_U_12
Br1 0.0321(4) 0.0547(6) 0.0318(4) -0.0064(4) 0.0086(4) -0.0010(4)
Br2 0.0315(4) 0.0677(7) 0.0317(4) 0.0010(4) -0.0090(4) -0.0001(4)
Br3 0.0480(5) 0.0372(5) 0.0310(4) 0.0076(4) -0.0012(4) 0.0026(4)
Br4 0.0550(5) 0.0359(5) 0.0377(4) -0.0121(4) 0.0007(4) 0.0035(4)
Zn5 0.0245(4) 0.0313(5) 0.0217(4) -0.0014(4) -0.0003(4) 0.0014(4)
S30 0.0374(11) 0.0313(11) 0.0163(8) 0.0042(8) 0.0008(8) 0.0073(9)
S27 0.0404(11) 0.0320(12) 0.0185(9) -0.0022(8) 0.0010(8) 0.0072(9)
S3 0.0347(11) 0.0333(12) 0.0190(9) -0.0006(8) 0.0009(8) -0.0013(9)
S24 0.0433(12) 0.0380(13) 0.0163(8) -0.0021(8) -0.0005(9) -0.0026(10)
S28 0.0511(13) 0.0305(12) 0.0170(9) 0.0001(8) -0.0019(9) 0.0120(10)
S14 0.0264(10) 0.0384(12) 0.0181(8) 0.0013(8) -0.0011(8) 0.0069(9)
S31 0.0412(11) 0.0362(12) 0.0169(8) 0.0003(8) 0.0016(8) 0.0096(9)
S26 0.0474(12) 0.0383(13) 0.0152(9) 0.0031(8) -0.0010(9) 0.0142(10)
S9 0.0335(11) 0.0372(12) 0.0181(9) -0.0021(8) 0.0007(8) 0.0063(9)
S18 0.0502(13) 0.0344(12) 0.0175(9) 0.0031(8) -0.0003(9) -0.0025(10)
S21 0.0462(12) 0.0414(13) 0.0164(9) -0.0019(9) 0.0002(9) -0.0042(10)
S2 0.0389(11) 0.0348(12) 0.0163(8) -0.0015(8) -0.0003(8) -0.0052(9)
S16 0.0356(11) 0.0340(12) 0.0146(8) 0.0011(8) 0.0017(8) 0.0074(9)
S6 0.0343(11) 0.0322(12) 0.0191(8) 0.0002(8) -0.0002(8) -0.0005(9)
S23 0.0421(12) 0.0355(12) 0.0160(8) 0.0003(8) 0.0016(8) 0.0020(9)
S7 0.0379(11) 0.0343(12) 0.0179(9) 0.0015(8) 0.0012(8) -0.0056(9)
S12 0.0321(10) 0.0354(12) 0.0180(8) 0.0000(8) -0.0042(8) 0.0062(9)
S10 0.0288(10) 0.0494(14) 0.0189(9) 0.0085(9) 0.0016(8) 0.0157(9)
S15 0.0325(11) 0.0467(13) 0.0199(9) -0.0069(9) -0.0024(8) 0.0160(9)
S4 0.0321(11) 0.0474(14) 0.0218(9) -0.0048(9) 0.0024(8) -0.0123(10)
S20 0.0528(13) 0.0302(12) 0.0161(8) 0.0004(8) 0.0041(9) -0.0052(10)
S22 0.0601(14) 0.0348(13) 0.0171(9) 0.0006(9) -0.0089(9) -0.0079(11)
S19 0.0489(13) 0.0353(12) 0.0197(9) 0.0053(9) 0.0025(9) -0.0025(10)
S8 0.0329(11) 0.0463(14) 0.0220(9) 0.0004(9) -0.0022(8) -0.0099(10)
S32 0.0510(13) 0.0447(14) 0.0182(9) 0.0080(9) 0.0033(9) 0.0169(10)
S11 0.0235(9) 0.0375(12) 0.0201(9) -0.0003(8) -0.0004(8) 0.0062(8)
S13 0.0341(10) 0.0339(12) 0.0167(8) -0.0013(8) 0.0036(8) 0.0064(9)
S25 0.0641(14) 0.0322(12) 0.0204(9) -0.0013(9) 0.0021(10) 0.0141(11)
S29 0.0518(13) 0.0319(12) 0.0178(9) 0.0022(8) 0.0056(9) 0.0151(10)
S5 0.0339(11) 0.0516(14) 0.0208(9) 0.0030(9) -0.0006(9) -0.0107(10)
S1 0.0307(11) 0.0476(14) 0.0196(9) 0.0011(9) 0.0030(8) -0.0078(9)
S17 0.0592(14) 0.0306(12) 0.0211(9) 0.0000(9) 0.0094(10) -0.0072(10)
C9 0.021(4) 0.022(4) 0.020(3) 0.002(3) 0.006(3) 0.003(3)
C39 0.038(4) 0.022(4) 0.014(3) 0.010(3) -0.002(3) -0.001(3)
C35 0.028(4) 0.023(4) 0.021(3) -0.001(3) 0.002(3) -0.001(3)
C13 0.039(4) 0.032(5) 0.021(4) 0.001(3) -0.009(3) 0.003(4)
C20 0.018(3) 0.023(4) 0.017(3) 0.002(3) -0.003(3) 0.001(3)
C17 0.023(4) 0.024(4) 0.019(3) -0.005(3) 0.002(3) -0.006(3)
C27 0.040(4) 0.025(4) 0.016(3) -0.003(3) -0.007(3) 0.004(3)
C32 0.037(4) 0.037(5) 0.022(4) 0.001(3) 0.003(3) -0.004(4)
C21 0.048(5) 0.037(5) 0.018(4) 0.006(3) 0.002(4) -0.003(4)
C22 0.037(4) 0.029(5) 0.016(3) 0.000(3) 0.002(3) 0.012(4)
C25 0.043(5) 0.046(6) 0.026(4) -0.006(4) 0.010(4) -0.010(4)
C26 0.036(4) 0.036(5) 0.020(3) -0.002(3) 0.002(3) 0.007(3)
C4 0.030(4) 0.025(4) 0.025(4) 0.000(3) -0.001(3) 0.002(3)
C5 0.019(4) 0.024(4) 0.020(3) 0.001(3) 0.002(3) 0.003(3)
C40 0.024(4) 0.034(5) 0.018(3) 0.004(3) 0.005(3) -0.004(3)
C28 0.048(5) 0.040(5) 0.021(4) 0.000(4) -0.003(4) -0.005(4)
C12 0.021(4) 0.026(4) 0.016(3) 0.002(3) -0.002(3) -0.005(3)
C33 0.028(4) 0.030(5) 0.018(3) 0.004(3) 0.008(3) -0.009(3)
C14 0.039(5) 0.042(5) 0.020(4) 0.008(4) 0.001(3) 0.009(4)
C2 0.028(4) 0.033(5) 0.018(3) -0.003(3) 0.005(3) 0.002(3)
C3 0.030(4) 0.028(4) 0.020(3) 0.006(3) 0.004(3) 0.011(3)
C6 0.029(4) 0.052(6) 0.015(3) -0.002(3) 0.008(3) -0.009(4)
C34 0.030(4) 0.027(4) 0.019(3) 0.004(3) 0.005(3) 0.002(3)
C15 0.021(4) 0.026(4) 0.013(3) 0.002(3) 0.000(3) -0.002(3)
C18 0.051(5) 0.037(5) 0.018(4) 0.000(3) 0.012(4) 0.016(4)
C30 0.034(4) 0.032(5) 0.012(3) -0.008(3) -0.005(3) 0.010(3)
C38 0.047(5) 0.022(4) 0.022(4) -0.004(3) 0.008(4) -0.008(4)
C8 0.023(4) 0.029(4) 0.021(3) -0.007(3) -0.005(3) 0.008(3)
C31 0.045(5) 0.041(5) 0.017(3) 0.003(3) 0.004(4) -0.005(4)
C37 0.048(5) 0.027(4) 0.010(3) 0.006(3) -0.007(3) 0.005(4)
C11 0.030(4) 0.022(4) 0.016(3) 0.000(3) 0.000(3) -0.004(3)
C24 0.034(4) 0.029(4) 0.015(3) -0.004(3) 0.007(3) 0.012(3)
C16 0.026(4) 0.024(4) 0.022(3) 0.000(3) 0.006(3) -0.004(3)
C23 0.038(4) 0.029(4) 0.019(3) -0.001(3) 0.000(3) 0.007(3)
C10 0.041(5) 0.040(5) 0.013(3) -0.004(3) -0.002(3) 0.003(4)
C7 0.037(5) 0.054(6) 0.016(3) 0.013(4) -0.003(3) -0.007(4)
C36 0.032(4) 0.029(4) 0.016(3) 0.001(3) 0.000(3) -0.003(3)
C29 0.040(5) 0.051(6) 0.019(4) -0.011(4) 0.002(4) -0.005(4)
C1 0.033(4) 0.034(5) 0.014(3) 0.000(3) 0.001(3) 0.008(3)
C19 0.054(5) 0.046(6) 0.018(4) 0.002(4) -0.003(4) 0.013(4)
Cl2 0.0300(10) 0.0438(13) 0.0412(11) -0.0021(10) 0.0045(9) -0.0085(9)
Cl1 0.0402(11) 0.0290(11) 0.0391(10) -0.0020(9) 0.0008(9) 0.0072(9)
C41 0.029(4) 0.026(4) 0.025(4) 0.001(3) 0.000(3) 0.003(3)
C42 0.025(4) 0.052(6) 0.024(4) -0.001(4) 0.001(3) -0.004(4)
C43 0.068(6) 0.033(5) 0.019(4) -0.003(4) 0.011(4) -0.018(5)
C44 0.062(6) 0.037(5) 0.017(4) 0.008(3) 0.003(4) 0.011(4)
C45 0.032(4) 0.048(6) 0.021(4) 0.002(4) 0.000(3) 0.003(4)
C46 0.034(4) 0.027(4) 0.017(3) -0.001(3) -0.001(3) -0.004(3)

loop_
_atom_type_symbol
_atom_type_description
_atom_type_scat_dispersion_real
_atom_type_scat_dispersion_imag
_atom_type_scat_source
C C 0.0033 0.0016 'International Tables Vol C Tables 4.2.6.8 and 6.1.1.4'
H H 0.0000 0.0000 'International Tables Vol C Tables 4.2.6.8 and 6.1.1.4'
S S 0.1246 0.1234 'International Tables Vol C Tables 4.2.6.8 and 6.1.1.4'
Cl Cl 0.1484 0.1585 'International Tables Vol C Tables 4.2.6.8 and 6.1.1.4'
Zn Zn 0.2839 1.4301 'International Tables Vol C Tables 4.2.6.8 and 6.1.1.4'
Br Br -0.2901 2.4595 'International Tables Vol C Tables 4.2.6.8 and 6.1.1.4'

loop_
_geom_angle_atom_site_label_1
_geom_angle_atom_site_label_2
_geom_angle_atom_site_label_3
_geom_angle
_geom_angle_site_symmetry_1
_geom_angle_site_symmetry_3
_geom_angle_publ_flag
Br2 Zn5 Br3 111.02(4) . . ?
Br2 Zn5 Br1 107.32(4) . . ?
Br3 Zn5 Br1 109.67(4) . . ?
Br2 Zn5 Br4 109.33(4) . . ?
Br3 Zn5 Br4 108.80(4) . . ?
Br1 Zn5 Br4 110.71(4) . . ?
C35 S30 C39 94.3(3) . . ?
C35 S27 C36 95.3(3) . . ?
C3 S3 C5 95.4(3) . . ?
C26 S24 C30 95.4(3) . . ?
C36 S28 C37 99.8(3) . . ?
C17 S14 C18 101.0(3) . . ?
C34 S31 C40 95.3(3) . . ?
C33 S26 C34 95.3(3) . . ?
C11 S9 C12 94.5(3) . . ?
C23 S18 C22 95.2(3) . . ?
C26 S21 C27 94.5(3) . . ?
C4 S2 C2 95.3(3) . . ?
C16 S16 C20 95.2(3) . . ?
C3 S6 C8 95.6(3) . . ?
C30 S23 C29 101.7(3) . . ?
C4 S7 C9 95.4(3) . . ?
C11 S12 C15 94.8(3) . . ?
C12 S10 C14 100.6(3) . . ?
C20 S15 C19 100.7(3) . . ?
C5 S4 C6 99.5(3) . . ?
C24 S20 C25 100.5(3) . . ?
C27 S22 C28 100.6(3) . . ?
C23 S19 C24 95.4(3) . . ?
C9 S8 C10 101.9(3) . . ?
C40 S32 C31 102.5(4) . . ?
C15 S11 C13 100.9(3) . . ?
C16 S13 C17 95.3(3) . . ?
C33 S25 C32 100.8(4) . . ?
C39 S29 C38 100.0(3) . . ?
C8 S5 C7 100.3(3) . . ?
C2 S1 C1 101.7(3) . . ?
C22 S17 C21 101.0(3) . . ?
C2 C9 S8 128.7(5) . . ?
C2 C9 S7 116.9(5) . . ?
S8 C9 S7 114.5(4) . . ?
C36 C39 S30 117.3(5) . . ?
C36 C39 S29 129.2(5) . . ?
S30 C39 S29 113.5(4) . . ?
C34 C35 S27 122.0(6) . . ?
C34 C35 S30 122.3(6) . . ?
S27 C35 S30 115.7(4) . . ?
C14 C13 S11 114.6(5) . . ?
C14 C13 H13A 108.6 . . ?
S11 C13 H13A 108.6 . . ?
C14 C13 H13B 108.6 . . ?
S11 C13 H13B 108.6 . . ?
H13A C13 H13B 107.6 . . ?
C17 C20 S15 129.4(5) . . ?
C17 C20 S16 116.9(5) . . ?
S15 C20 S16 113.7(4) . . ?
C20 C17 S14 128.0(5) . . ?
C20 C17 S13 117.6(5) . . ?
S14 C17 S13 114.4(4) . . ?
C30 C27 S22 128.3(5) . . ?
C30 C27 S21 117.9(5) . . ?
S22 C27 S21 113.8(4) . . ?
C31 C32 S25 115.7(5) . . ?
C31 C32 H32A 108.3 . . ?
S25 C32 H32A 108.3 . . ?
C31 C32 H32B 108.3 . . ?
S25 C32 H32B 108.3 . . ?
H32A C32 H32B 107.4 . . ?
C25 C21 S17 113.5(5) . . ?
C25 C21 H21A 108.9 . . ?
S17 C21 H21A 108.9 . . ?
C25 C21 H21B 108.9 . . ?
S17 C21 H21B 108.9 . . ?
H21A C21 H21B 107.7 . . ?
C24 C22 S17 129.0(5) . . ?
C24 C22 S18 117.2(5) . . ?
S17 C22 S18 113.8(4) . . ?
C21 C25 S20 115.2(5) . . ?
C21 C25 H25A 108.5 . . ?
S20 C25 H25A 108.5 . . ?
C21 C25 H25B 108.5 . . ?
S20 C25 H25B 108.5 . . ?
H25A C25 H25B 107.5 . . ?
C26 C26 S24 122.7(8) 4_455 . ?
C26 C26 S21 121.7(8) 4_455 . ?
S24 C26 S21 115.6(3) . . ?
C3 C4 S2 122.4(5) . . ?
C3 C4 S7 122.6(6) . . ?
S2 C4 S7 115.0(4) . . ?
C8 C5 S4 129.1(5) . . ?
C8 C5 S3 117.1(5) . . ?
S4 C5 S3 113.8(4) . . ?
C33 C40 S32 128.8(5) . . ?
C33 C40 S31 117.2(5) . . ?
S32 C40 S31 114.0(4) . . ?
C29 C28 S22 116.1(5) . . ?
C29 C28 H28A 108.3 . . ?
S22 C28 H28A 108.3 . . ?
C29 C28 H28B 108.3 . . ?
S22 C28 H28B 108.3 . . ?
H28A C28 H28B 107.4 . . ?
C15 C12 S9 118.0(5) . . ?
C15 C12 S10 128.4(5) . . ?
S9 C12 S10 113.6(4) . . ?
C40 C33 S26 117.2(5) . . ?
C40 C33 S25 128.5(5) . . ?
S26 C33 S25 114.3(4) . . ?
C13 C14 S10 114.7(5) . . ?
C13 C14 H14A 108.6 . . ?
S10 C14 H14A 108.6 . . ?
C13 C14 H14B 108.6 . . ?
S10 C14 H14B 108.6 . . ?
H14A C14 H14B 107.6 . . ?
C9 C2 S1 128.6(5) . . ?
C9 C2 S2 117.4(5) . . ?
S1 C2 S2 114.0(4) . . ?
C4 C3 S6 122.7(5) . . ?
C4 C3 S3 122.5(6) . . ?
S6 C3 S3 114.8(3) . . ?
C7 C6 S4 112.5(5) . . ?
C7 C6 H6A 109.1 . . ?
S4 C6 H6A 109.1 . . ?
C7 C6 H6B 109.1 . . ?
S4 C6 H6B 109.1 . . ?
H6A C6 H6B 107.8 . . ?
C35 C34 S31 124.5(6) . . ?
C35 C34 S26 120.5(6) . . ?
S31 C34 S26 114.9(4) . . ?
C12 C15 S11 129.3(5) . . ?
C12 C15 S12 116.8(5) . . ?
S11 C15 S12 114.0(4) . . ?
C19 C18 S14 115.2(5) . . ?
C19 C18 H18A 108.5 . . ?
S14 C18 H18A 108.5 . . ?
C19 C18 H18B 108.5 . . ?
S14 C18 H18B 108.5 . . ?
H18A C18 H18B 107.5 . . ?
C27 C30 S23 128.8(5) . . ?
C27 C30 S24 116.6(5) . . ?
S23 C30 S24 114.6(4) . . ?
C37 C38 S29 112.2(5) . . ?
C37 C38 H38A 109.2 . . ?
S29 C38 H38A 109.2 . . ?
C37 C38 H38B 109.2 . . ?
S29 C38 H38B 109.2 . . ?
H38A C38 H38B 107.9 . . ?
C5 C8 S5 128.2(5) . . ?
C5 C8 S6 117.0(5) . . ?
S5 C8 S6 114.7(4) . . ?
C32 C31 S32 114.6(5) . . ?
C32 C31 H31A 108.6 . . ?
S32 C31 H31A 108.6 . . ?
C32 C31 H31B 108.6 . . ?
S32 C31 H31B 108.6 . . ?
H31A C31 H31B 107.6 . . ?
C38 C37 S28 111.2(4) . . ?
C38 C37 H37A 109.4 . . ?
S28 C37 H37A 109.4 . . ?
C38 C37 H37B 109.4 . . ?
S28 C37 H37B 109.4 . . ?
H37A C37 H37B 108.0 . . ?
C11 C11 S9 122.1(7) 3_465 . ?
C11 C11 S12 122.0(7) 3_465 . ?
S9 C11 S12 115.9(3) . . ?
C22 C24 S20 128.6(5) . . ?
C22 C24 S19 117.3(5) . . ?
S20 C24 S19 114.1(4) . . ?
C16 C16 S13 122.9(8) 3_455 . ?
C16 C16 S16 122.1(8) 3_455 . ?
S13 C16 S16 115.0(3) . . ?
C23 C23 S19 122.8(8) 4 . ?
C23 C23 S18 122.2(7) 4 . ?
S19 C23 S18 114.9(3) . . ?
C1 C10 S8 115.0(5) . . ?
C1 C10 H10A 108.5 . . ?
S8 C10 H10A 108.5 . . ?
C1 C10 H10B 108.5 . . ?
S8 C10 H10B 108.5 . . ?
H10A C10 H10B 107.5 . . ?
C6 C7 S5 113.2(5) . . ?
C6 C7 H7A 108.9 . . ?
S5 C7 H7A 108.9 . . ?
C6 C7 H7B 108.9 . . ?
S5 C7 H7B 108.9 . . ?
H7A C7 H7B 107.8 . . ?
C39 C36 S27 117.3(5) . . ?
C39 C36 S28 128.0(5) . . ?
S27 C36 S28 114.6(4) . . ?
C28 C29 S23 115.3(5) . . ?
C28 C29 H29A 108.5 . . ?
S23 C29 H29A 108.5 . . ?
C28 C29 H29B 108.5 . . ?
S23 C29 H29B 108.5 . . ?
H29A C29 H29B 107.5 . . ?
C10 C1 S1 113.9(5) . . ?
C10 C1 H1A 108.8 . . ?
S1 C1 H1A 108.8 . . ?
C10 C1 H1B 108.8 . . ?
S1 C1 H1B 108.8 . . ?
H1A C1 H1B 107.7 . . ?
C18 C19 S15 113.9(5) . . ?
C18 C19 H19A 108.8 . . ?
S15 C19 H19A 108.8 . . ?
C18 C19 H19B 108.8 . . ?
S15 C19 H19B 108.8 . . ?
H19A C19 H19B 107.7 . . ?
C42 C41 C46 119.7(7) . . ?
C42 C41 Cl1 119.0(6) . . ?
C46 C41 Cl1 121.3(5) . . ?
C43 C42 C41 119.5(7) . . ?
C43 C42 H42A 120.3 . . ?
C41 C42 H42A 120.3 . . ?
C42 C43 C44 121.3(7) . . ?
C42 C43 H43A 119.3 . . ?
C44 C43 H43A 119.3 . . ?
C45 C44 C43 119.3(8) . . ?
C45 C44 H44A 120.3 . . ?
C43 C44 H44A 120.3 . . ?
C44 C45 C46 120.2(7) . . ?
C44 C45 H45A 119.9 . . ?
C46 C45 H45A 119.9 . . ?
C45 C46 C41 120.0(7) . . ?
C45 C46 Cl2 119.4(6) . . ?
C41 C46 Cl2 120.6(6) . . ?

loop_
_geom_bond_atom_site_label_1
_geom_bond_atom_site_label_2
_geom_bond_distance
_geom_bond_site_symmetry_2
_geom_bond_publ_flag
Br1 Zn5 2.4284(11) . ?
Br2 Zn5 2.4173(10) . ?
Br3 Zn5 2.4178(12) . ?
Br4 Zn5 2.4367(11) . ?
S30 C35 1.736(7) . ?
S30 C39 1.766(6) . ?
S27 C35 1.730(7) . ?
S27 C36 1.738(7) . ?
S3 C3 1.748(7) . ?
S3 C5 1.763(6) . ?
S24 C26 1.741(8) . ?
S24 C30 1.755(6) . ?
S28 C36 1.758(7) . ?
S28 C37 1.789(6) . ?
S14 C17 1.751(7) . ?
S14 C18 1.803(7) . ?
S31 C34 1.734(7) . ?
S31 C40 1.751(7) . ?
S26 C33 1.739(7) . ?
S26 C34 1.750(7) . ?
S9 C11 1.734(7) . ?
S9 C12 1.751(6) . ?
S18 C23 1.744(8) . ?
S18 C22 1.757(6) . ?
S21 C26 1.746(7) . ?
S21 C27 1.759(7) . ?
S2 C4 1.743(7) . ?
S2 C2 1.751(6) . ?
S16 C16 1.747(7) . ?
S16 C20 1.759(6) . ?
S6 C3 1.745(7) . ?
S6 C8 1.758(6) . ?
S23 C30 1.741(7) . ?
S23 C29 1.796(6) . ?
S7 C4 1.748(6) . ?
S7 C9 1.750(6) . ?
S12 C11 1.736(7) . ?
S12 C15 1.757(6) . ?
S10 C12 1.762(7) . ?
S10 C14 1.789(7) . ?
S15 C20 1.744(7) . ?
S15 C19 1.805(7) . ?
S4 C5 1.755(6) . ?
S4 C6 1.795(6) . ?
S20 C24 1.749(6) . ?
S20 C25 1.804(7) . ?
S22 C27 1.756(6) . ?
S22 C28 1.791(7) . ?
S19 C23 1.740(7) . ?
S19 C24 1.753(7) . ?
S8 C9 1.738(6) . ?
S8 C10 1.799(7) . ?
S32 C40 1.746(7) . ?
S32 C31 1.810(7) . ?
S11 C15 1.745(7) . ?
S11 C13 1.800(6) . ?
S13 C16 1.742(7) . ?
S13 C17 1.750(6) . ?
S25 C33 1.744(7) . ?
S25 C32 1.795(7) . ?
S29 C39 1.766(7) . ?
S29 C38 1.797(7) . ?
S5 C8 1.747(7) . ?
S5 C7 1.810(6) . ?
S1 C2 1.744(7) . ?
S1 C1 1.809(6) . ?
S17 C22 1.754(7) . ?
S17 C21 1.805(6) . ?
C9 C2 1.347(9) . ?
C39 C36 1.327(10) . ?
C35 C34 1.367(8) . ?
C13 C14 1.498(10) . ?
C13 H13A 0.9700 . ?
C13 H13B 0.9700 . ?
C20 C17 1.337(9) . ?
C27 C30 1.342(9) . ?
C32 C31 1.499(10) . ?
C32 H32A 0.9700 . ?
C32 H32B 0.9700 . ?
C21 C25 1.490(10) . ?
C21 H21A 0.9700 . ?
C21 H21B 0.9700 . ?
C22 C24 1.331(9) . ?
C25 H25A 0.9700 . ?
C25 H25B 0.9700 . ?
C26 C26 1.369(12) 4_455 ?
C4 C3 1.349(8) . ?
C5 C8 1.340(9) . ?
C40 C33 1.340(10) . ?
C28 C29 1.478(9) . ?
C28 H28A 0.9700 . ?
C28 H28B 0.9700 . ?
C12 C15 1.328(9) . ?
C14 H14A 0.9700 . ?
C14 H14B 0.9700 . ?
C6 C7 1.490(10) . ?
C6 H6A 0.9700 . ?
C6 H6B 0.9700 . ?
C18 C19 1.482(10) . ?
C18 H18A 0.9700 . ?
C18 H18B 0.9700 . ?
C38 C37 1.532(10) . ?
C38 H38A 0.9700 . ?
C38 H38B 0.9700 . ?
C31 H31A 0.9700 . ?
C31 H31B 0.9700 . ?
C37 H37A 0.9700 . ?
C37 H37B 0.9700 . ?
C11 C11 1.382(11) 3_465 ?
C16 C16 1.351(11) 3_455 ?
C23 C23 1.349(12) 4 ?
C10 C1 1.512(9) . ?
C10 H10A 0.9700 . ?
C10 H10B 0.9700 . ?
C7 H7A 0.9700 . ?
C7 H7B 0.9700 . ?
C29 H29A 0.9700 . ?
C29 H29B 0.9700 . ?
C1 H1A 0.9700 . ?
C1 H1B 0.9700 . ?
C19 H19A 0.9700 . ?
C19 H19B 0.9700 . ?
Cl2 C46 1.726(7) . ?
Cl1 C41 1.724(8) . ?
C41 C42 1.388(9) . ?
C41 C46 1.397(9) . ?
C42 C43 1.374(11) . ?
C42 H42A 0.9300 . ?
C43 C44 1.389(11) . ?
C43 H43A 0.9300 . ?
C44 C45 1.378(10) . ?
C44 H44A 0.9300 . ?
C45 C46 1.388(10) . ?
C45 H45A 0.9300 . ?
